data_4332504
loop_
_publ_author_name
'Chandrasekaran, P.'
'Mague, Joel T.'
'Balakrishna, Maravanji S.'

_publ_section_title
;
 Copper(I) Coordination Polymers [{Cu(\m-X)}2{RP(\m-NtBu)}2]n(R =
 OC6H4OMe-o; X = Cl, Br, and I) and Their Reversible Conversion into
 Mononuclear Complexes [CuX{(RP(\m-NtBu))2}2]:&#x00A0; Synthesis and
 Structural Characterization
;
_journal_issue 17
_journal_name_full 'Inorganic Chemistry'
_journal_page_first 6678
_journal_page_last 6683
_journal_paper_doi 10.1021/ic060464j
_journal_volume 45
_journal_year 2006
_chemical_formula_sum 'C26 H38 Cu2 I2 N4 O4 P2'
_chemical_formula_weight 913.42
_chemical_name_systematic
; 
catena-[(\m-diiodo(acetonitrile)dicopper(I))(\m-1,3-
di-tert-butyl-2,4-bis(2-methoxyphenoxy)-[1,3,2,4]-
diazadiphosphetidine)] 
;
_space_group_IT_number 9
_symmetry_cell_setting monoclinic
_symmetry_space_group_name_Hall 'C -2yc'
_symmetry_space_group_name_H-M 'C 1 c 1'
_atom_sites_solution_hydrogens geom
_atom_sites_solution_primary direct
_atom_sites_solution_secondary difmap
_audit_creation_method SHELXL-97
_cell_angle_alpha 90.00
_cell_angle_beta 108.495(1)
_cell_angle_gamma 90.00
_cell_formula_units_Z 4
_cell_length_a 13.478(1)
_cell_length_b 18.104(1)
_cell_length_c 15.015(10)
_cell_measurement_reflns_used 6627
_cell_measurement_temperature 100(2)
_cell_measurement_theta_max 28.26
_cell_measurement_theta_min 2.25
_cell_volume 3475(2)
_computing_cell_refinement 'Bruker SMART (Bruker-AXS, 2000)'
_computing_data_collection 'Bruker SMART (Bruker-AXS, 2000)'
_computing_data_reduction 'Bruker SAINT+ (Bruker-AXS, 2004)'
_computing_molecular_graphics 'Bruker SHELXTL (Bruker-AXS, 2000a)'
_computing_publication_material 'Bruker SHELXTL (Bruker-AXS, 2000a)'
_computing_structure_refinement 'SHELXL-97 (Sheldrick, 1997)'
_computing_structure_solution 'SHELXS-97 (Sheldrick, 1997)'
_diffrn_ambient_temperature 100(2)
_diffrn_measured_fraction_theta_full 0.970
_diffrn_measured_fraction_theta_max 0.970
_diffrn_measurement_device_type 'Bruker-AXS Smart APEX CCD area detector'
_diffrn_measurement_method 'phi and omega scans'
_diffrn_radiation_monochromator graphite
_diffrn_radiation_source 'fine-focus sealed tube'
_diffrn_radiation_type MoK\a
_diffrn_radiation_wavelength 0.71073
_diffrn_reflns_av_R_equivalents 0.0205
_diffrn_reflns_av_sigmaI/netI 0.0368
_diffrn_reflns_limit_h_max 17
_diffrn_reflns_limit_h_min -17
_diffrn_reflns_limit_k_max 23
_diffrn_reflns_limit_k_min -23
_diffrn_reflns_limit_l_max 19
_diffrn_reflns_limit_l_min -20
_diffrn_reflns_number 15345
_diffrn_reflns_theta_full 28.27
_diffrn_reflns_theta_max 28.27
_diffrn_reflns_theta_min 1.95
_exptl_absorpt_coefficient_mu 3.128
_exptl_absorpt_correction_T_max 0.6345
_exptl_absorpt_correction_T_min 0.4968
_exptl_absorpt_correction_type multi-scan
_exptl_absorpt_process_details 'SADABS (Sheldrick, 2002)'
_exptl_crystal_colour Colorless
_exptl_crystal_density_diffrn 1.746
_exptl_crystal_density_method 'not measured'
_exptl_crystal_description Block
_exptl_crystal_F_000 1792
_exptl_crystal_size_max 0.26
_exptl_crystal_size_mid 0.16
_exptl_crystal_size_min 0.16
_refine_diff_density_max 3.582
_refine_diff_density_min -1.913
_refine_diff_density_rms 0.116
_refine_ls_abs_structure_details 'Flack H D (1983), Acta Cryst. A39, 876-881'
_refine_ls_abs_structure_Flack 0.017(14)
_refine_ls_extinction_method none
_refine_ls_goodness_of_fit_ref 1.037
_refine_ls_hydrogen_treatment constr
_refine_ls_matrix_type full
_refine_ls_number_parameters 371
_refine_ls_number_reflns 7781
_refine_ls_number_restraints 2
_refine_ls_restrained_S_all 1.037
_refine_ls_R_factor_all 0.0321
_refine_ls_R_factor_gt 0.0311
_refine_ls_shift/su_max 0.005
_refine_ls_shift/su_mean 0.000
_refine_ls_structure_factor_coef Fsqd
_refine_ls_weighting_details 'calc w=1/[\s^2^(Fo^2^)+(0.0371P)^2^+8.6167P] where P=(Fo^2^+2Fc^2^)/3'
_refine_ls_weighting_scheme calc
_refine_ls_wR_factor_gt 0.0745
_refine_ls_wR_factor_ref 0.0752
_reflns_number_gt 7525
_reflns_number_total 7781
_reflns_threshold_expression >2\s(I)
_cod_data_source_file ic060464jsup1.cif
_cod_data_source_block msb176
_cod_depositor_comments
;
The following automatic conversions were performed:

'_symmetry_cell_setting' value 'Monoclinic' changed to 'monoclinic'
according to /home/saulius/struct/CIF-dictionaries/cif_core.dic
dictionary named 'cif_core.dic' version 2.4.2 from 2011-04-26.

Automatic conversion script
Id: cif_fix_values 1891 2012-01-12 08:04:46Z andrius 
;
_cod_original_cell_volume 3474.4(4)
_cod_original_sg_symbol_H-M Cc
_cod_database_code 4332504

loop_
_symmetry_equiv_pos_as_xyz
'x, y, z'
'x, -y, z+1/2'
'x+1/2, y+1/2, z'
'x+1/2, -y+1/2, z+1/2'

loop_
_atom_site_label
_atom_site_type_symbol
_atom_site_fract_x
_atom_site_fract_y
_atom_site_fract_z
_atom_site_U_iso_or_equiv
_atom_site_adp_type
_atom_site_occupancy
_atom_site_symmetry_multiplicity
_atom_site_calc_flag
_atom_site_refinement_flags
I1 I 0.34080(2) 0.50997(2) 0.97217(2) 0.03003(8) Uani 1 1 d .
I2 I 0.65967(2) 0.539837(17) 1.028410(19) 0.02349(7) Uani 1 1 d .
Cu1 Cu 0.49158(4) 0.48499(3) 0.89843(4) 0.01832(11) Uani 1 1 d .
Cu2 Cu 0.50040(4) 0.58102(3) 1.07316(4) 0.02265(12) Uani 1 1 d .
P1 P 0.50843(8) 0.37119(6) 0.85273(7) 0.0142(2) Uani 1 1 d .
P2 P 0.50852(8) 0.34166(6) 0.68810(7) 0.0158(2) Uani 1 1 d .
O1 O 0.5226(2) 0.31097(16) 0.9352(2) 0.0183(6) Uani 1 1 d .
O2 O 0.4089(3) 0.2485(2) 1.0241(2) 0.0292(8) Uani 1 1 d .
O3 O 0.5143(3) 0.25566(17) 0.6594(2) 0.0224(7) Uani 1 1 d .
O4 O 0.6474(3) 0.1519(2) 0.6730(3) 0.0427(10) Uani 1 1 d .
N1 N 0.4242(3) 0.3379(2) 0.7504(2) 0.0166(7) Uani 1 1 d .
N2 N 0.5971(3) 0.35483(19) 0.7954(2) 0.0147(7) Uani 1 1 d .
N3 N 0.4852(3) 0.5515(2) 0.7870(3) 0.0247(8) Uani 1 1 d .
C1 C 0.3080(3) 0.3355(3) 0.7168(3) 0.0196(9) Uani 1 1 d .
C2 C 0.2717(4) 0.2914(3) 0.6257(3) 0.0273(10) Uani 1 1 d .
H2A H 0.2918 0.3174 0.5768 0.041 Uiso 1 1 calc R
H2B H 0.1954 0.2860 0.6059 0.041 Uiso 1 1 calc R
H2C H 0.3044 0.2424 0.6359 0.041 Uiso 1 1 calc R
C3 C 0.2626(4) 0.4129(3) 0.6996(4) 0.0265(10) Uani 1 1 d .
H3A H 0.2861 0.4413 0.7581 0.040 Uiso 1 1 calc R
H3B H 0.1860 0.4100 0.6779 0.040 Uiso 1 1 calc R
H3C H 0.2862 0.4373 0.6516 0.040 Uiso 1 1 calc R
C4 C 0.2728(4) 0.2953(3) 0.7922(3) 0.0322(12) Uani 1 1 d .
H4A H 0.2999 0.2447 0.7996 0.048 Uiso 1 1 calc R
H4B H 0.1962 0.2941 0.7729 0.048 Uiso 1 1 calc R
H4C H 0.2999 0.3216 0.8521 0.048 Uiso 1 1 calc R
C5 C 0.7096(3) 0.3746(2) 0.8218(3) 0.0178(8) Uani 1 1 d .
C6 C 0.7568(3) 0.3286(3) 0.7589(3) 0.0213(9) Uani 1 1 d .
H6A H 0.7513 0.2760 0.7718 0.032 Uiso 1 1 calc R
H6B H 0.8306 0.3419 0.7722 0.032 Uiso 1 1 calc R
H6C H 0.7186 0.3387 0.6928 0.032 Uiso 1 1 calc R
C7 C 0.7610(4) 0.3546(3) 0.9246(3) 0.0221(9) Uani 1 1 d .
H7A H 0.7267 0.3817 0.9632 0.033 Uiso 1 1 calc R
H7B H 0.8353 0.3678 0.9438 0.033 Uiso 1 1 calc R
H7C H 0.7540 0.3014 0.9330 0.033 Uiso 1 1 calc R
C8 C 0.7252(4) 0.4571(2) 0.8069(3) 0.0202(9) Uani 1 1 d .
H8A H 0.6900 0.4700 0.7411 0.030 Uiso 1 1 calc R
H8B H 0.8001 0.4677 0.8230 0.030 Uiso 1 1 calc R
H8C H 0.6954 0.4863 0.8473 0.030 Uiso 1 1 calc R
C9 C 0.5180(3) 0.2337(2) 0.9310(3) 0.0182(8) Uani 1 1 d .
C10 C 0.4592(4) 0.2006(3) 0.9826(3) 0.0228(9) Uani 1 1 d .
C11 C 0.4552(5) 0.1246(3) 0.9860(4) 0.0350(12) Uani 1 1 d .
H11 H 0.4144 0.1014 1.0192 0.042 Uiso 1 1 calc R
C12 C 0.5104(5) 0.0819(3) 0.9412(4) 0.0338(12) Uani 1 1 d .
H12 H 0.5079 0.0296 0.9446 0.041 Uiso 1 1 calc R
C13 C 0.5693(4) 0.1149(3) 0.8914(4) 0.0284(10) Uani 1 1 d .
H13 H 0.6072 0.0855 0.8609 0.034 Uiso 1 1 calc R
C14 C 0.5723(4) 0.1914(3) 0.8865(3) 0.0235(9) Uani 1 1 d .
H14 H 0.6121 0.2145 0.8522 0.028 Uiso 1 1 calc R
C15 C 0.3486(6) 0.2156(3) 1.0779(5) 0.0474(16) Uani 1 1 d .
H15A H 0.2903 0.1874 1.0359 0.071 Uiso 1 1 calc R
H15B H 0.3211 0.2545 1.1089 0.071 Uiso 1 1 calc R
H15C H 0.3935 0.1824 1.1254 0.071 Uiso 1 1 calc R
C16 C 0.5332(4) 0.2354(3) 0.5754(4) 0.0292(11) Uani 1 1 d .
C17 C 0.6019(4) 0.1774(3) 0.5837(4) 0.0356(12) Uani 1 1 d .
C18 C 0.6196(6) 0.1492(4) 0.5036(5) 0.0557(19) Uani 1 1 d .
H18 H 0.6647 0.1081 0.5075 0.067 Uiso 1 1 calc R
C19 C 0.5708(6) 0.1820(4) 0.4202(6) 0.0512(18) Uani 1 1 d .
H19 H 0.5841 0.1636 0.3658 0.061 Uiso 1 1 calc R
C20 C 0.5040(6) 0.2396(4) 0.4100(4) 0.0509(18) Uani 1 1 d .
H20 H 0.4726 0.2607 0.3497 0.061 Uiso 1 1 calc R
C21 C 0.4807(4) 0.2686(3) 0.4888(3) 0.0225(10) Uani 1 1 d .
H21 H 0.4326 0.3080 0.4833 0.027 Uiso 1 1 calc R
C22 C 0.7117(7) 0.0885(5) 0.6818(7) 0.074(2) Uani 1 1 d .
H22A H 0.7662 0.0983 0.6529 0.111 Uiso 1 1 calc R
H22B H 0.6690 0.0465 0.6502 0.111 Uiso 1 1 calc R
H22C H 0.7444 0.0768 0.7485 0.111 Uiso 1 1 calc R
C23 C 0.5080(4) 0.5831(3) 0.7317(4) 0.0275(10) Uani 1 1 d .
C24 C 0.5428(5) 0.6238(3) 0.6625(4) 0.0433(14) Uani 1 1 d .
H24A H 0.5887 0.6644 0.6938 0.065 Uiso 1 1 calc R
H24B H 0.4818 0.6437 0.6138 0.065 Uiso 1 1 calc R
H24C H 0.5812 0.5904 0.6338 0.065 Uiso 1 1 calc R
N4 N 0.4887(5) 1.0531(4) 0.2244(5) 0.0605(17) Uani 1 1 d .
C26 C 0.4520(6) 0.9971(5) 0.2029(5) 0.0523(19) Uani 1 1 d .
C27 C 0.4031(7) 0.9242(5) 0.1769(6) 0.087(3) Uani 1 1 d .
H27A H 0.4555 0.8890 0.1703 0.130 Uiso 1 1 calc R
H27B H 0.3462 0.9281 0.1171 0.130 Uiso 1 1 calc R
H27C H 0.3748 0.9070 0.2259 0.130 Uiso 1 1 calc R

loop_
_atom_site_aniso_label
_atom_site_aniso_U_11
_atom_site_aniso_U_22
_atom_site_aniso_U_33
_atom_site_aniso_U_23
_atom_site_aniso_U_13
_atom_site_aniso_U_12
I1 0.01916(14) 0.04321(19) 0.02884(16) -0.01667(14) 0.00919(12) -0.00167(13)
I2 0.01701(13) 0.03307(15) 0.02064(14) -0.01250(12) 0.00634(10) -0.00163(12)
Cu1 0.0193(3) 0.0183(2) 0.0179(3) -0.0028(2) 0.0066(2) -0.0005(2)
Cu2 0.0189(3) 0.0335(3) 0.0152(3) -0.0038(2) 0.0050(2) 0.0020(2)
P1 0.0150(5) 0.0168(5) 0.0121(5) -0.0010(4) 0.0062(4) -0.0015(4)
P2 0.0159(5) 0.0202(5) 0.0127(5) -0.0026(4) 0.0064(4) -0.0016(4)
O1 0.0226(15) 0.0188(15) 0.0147(14) -0.0019(12) 0.0074(12) -0.0020(12)
O2 0.039(2) 0.0246(17) 0.034(2) 0.0023(14) 0.0258(17) -0.0042(15)
O3 0.0300(17) 0.0214(15) 0.0191(16) -0.0056(13) 0.0126(13) 0.0003(13)
O4 0.040(2) 0.033(2) 0.053(3) -0.0057(18) 0.0113(19) 0.0129(17)
N1 0.0146(17) 0.0249(18) 0.0115(16) -0.0026(14) 0.0058(13) -0.0024(14)
N2 0.0160(16) 0.0187(17) 0.0113(16) -0.0015(13) 0.0069(13) 0.0011(14)
N3 0.028(2) 0.0219(19) 0.024(2) 0.0046(16) 0.0076(16) 0.0026(16)
C1 0.015(2) 0.026(2) 0.018(2) 0.0018(17) 0.0059(16) -0.0008(17)
C2 0.019(2) 0.036(3) 0.025(2) -0.010(2) 0.0050(18) -0.004(2)
C3 0.017(2) 0.031(2) 0.030(3) -0.007(2) 0.0045(19) 0.0004(19)
C4 0.022(2) 0.050(3) 0.026(3) 0.008(2) 0.0105(19) -0.008(2)
C5 0.0134(19) 0.025(2) 0.016(2) -0.0010(17) 0.0059(16) 0.0032(17)
C6 0.018(2) 0.028(2) 0.019(2) -0.0025(18) 0.0090(17) 0.0028(18)
C7 0.018(2) 0.034(2) 0.014(2) 0.0024(18) 0.0050(16) 0.0015(19)
C8 0.019(2) 0.025(2) 0.019(2) -0.0020(17) 0.0080(17) -0.0033(18)
C9 0.019(2) 0.018(2) 0.0148(19) 0.0024(16) 0.0026(15) -0.0028(17)
C10 0.027(2) 0.025(2) 0.019(2) 0.0026(18) 0.0103(18) 0.0023(19)
C11 0.050(3) 0.024(2) 0.032(3) 0.007(2) 0.015(2) -0.004(2)
C12 0.046(3) 0.018(2) 0.035(3) 0.007(2) 0.009(2) 0.002(2)
C13 0.029(3) 0.023(2) 0.028(3) 0.0010(19) 0.003(2) 0.006(2)
C14 0.022(2) 0.024(2) 0.023(2) 0.0022(18) 0.0043(18) 0.0043(18)
C15 0.062(4) 0.033(3) 0.068(4) 0.005(3) 0.050(4) -0.007(3)
C16 0.031(3) 0.027(2) 0.034(3) -0.012(2) 0.017(2) -0.011(2)
C17 0.032(3) 0.035(3) 0.046(3) -0.010(2) 0.020(2) -0.002(2)
C18 0.056(4) 0.064(4) 0.057(4) -0.036(4) 0.031(3) -0.026(4)
C19 0.048(4) 0.050(4) 0.069(5) -0.025(3) 0.038(4) -0.018(3)
C20 0.063(4) 0.064(4) 0.031(3) -0.017(3) 0.023(3) -0.035(4)
C21 0.027(3) 0.027(2) 0.014(2) -0.0046(17) 0.0070(18) -0.0112(19)
C22 0.071(6) 0.057(5) 0.084(6) 0.001(4) 0.011(5) 0.027(4)
C23 0.026(2) 0.025(2) 0.028(2) 0.007(2) 0.004(2) 0.0045(19)
C24 0.057(4) 0.036(3) 0.044(3) 0.006(3) 0.027(3) 0.000(3)
N4 0.048(4) 0.078(5) 0.060(4) 0.029(4) 0.025(3) 0.018(3)
C26 0.048(4) 0.072(5) 0.031(3) 0.004(3) 0.004(3) 0.033(4)
C27 0.080(6) 0.069(5) 0.070(5) -0.030(5) -0.034(5) 0.040(5)

loop_
_atom_type_symbol
_atom_type_description
_atom_type_scat_dispersion_real
_atom_type_scat_dispersion_imag
_atom_type_scat_source
C C 0.0033 0.0016 'International Tables Vol C Tables 4.2.6.8 and 6.1.1.4'
H H 0.0000 0.0000 'International Tables Vol C Tables 4.2.6.8 and 6.1.1.4'
N N 0.0061 0.0033 'International Tables Vol C Tables 4.2.6.8 and 6.1.1.4'
O O 0.0106 0.0060 'International Tables Vol C Tables 4.2.6.8 and 6.1.1.4'
P P 0.1023 0.0942 'International Tables Vol C Tables 4.2.6.8 and 6.1.1.4'
Cu Cu 0.3201 1.2651 'International Tables Vol C Tables 4.2.6.8 and 6.1.1.4'
I I -0.4742 1.8119 'International Tables Vol C Tables 4.2.6.8 and 6.1.1.4'

loop_
_geom_angle_atom_site_label_1
_geom_angle_atom_site_label_2
_geom_angle_atom_site_label_3
_geom_angle
_geom_angle_site_symmetry_1
_geom_angle_site_symmetry_3
Cu2 I1 Cu1 73.741(19) . .
Cu2 I2 Cu1 73.250(19) . .
N3 Cu1 P1 106.14(12) . .
N3 Cu1 I1 113.85(12) . .
P1 Cu1 I1 117.31(3) . .
N3 Cu1 I2 100.65(12) . .
P1 Cu1 I2 115.32(4) . .
I1 Cu1 I2 102.54(2) . .
P2 Cu2 I1 127.61(4) 2_565 .
P2 Cu2 I2 123.75(4) 2_565 .
I1 Cu2 I2 108.46(2) . .
O1 P1 N1 109.59(18) . .
O1 P1 N2 109.77(17) . .
N1 P1 N2 81.77(17) . .
O1 P1 Cu1 113.02(12) . .
N1 P1 Cu1 120.36(14) . .
N2 P1 Cu1 118.48(13) . .
O3 P2 N1 101.91(18) . .
O3 P2 N2 108.01(18) . .
N1 P2 N2 82.74(17) . .
O3 P2 Cu2 113.38(12) . 2_564
N1 P2 Cu2 125.91(14) . 2_564
N2 P2 Cu2 120.18(13) . 2_564
C9 O1 P1 130.3(3) . .
C10 O2 C15 116.2(4) . .
C16 O3 P2 121.6(3) . .
C17 O4 C22 115.9(5) . .
C1 N1 P2 129.5(3) . .
C1 N1 P1 130.2(3) . .
P2 N1 P1 96.45(18) . .
C5 N2 P2 129.9(3) . .
C5 N2 P1 130.1(3) . .
P2 N2 P1 96.27(18) . .
C23 N3 Cu1 162.2(4) . .
N1 C1 C3 110.9(4) . .
N1 C1 C2 109.0(4) . .
C3 C1 C2 109.5(4) . .
N1 C1 C4 107.5(4) . .
C3 C1 C4 111.0(4) . .
C2 C1 C4 109.0(4) . .
C1 C2 H2A 109.5 . .
C1 C2 H2B 109.5 . .
H2A C2 H2B 109.5 . .
C1 C2 H2C 109.5 . .
H2A C2 H2C 109.5 . .
H2B C2 H2C 109.5 . .
C1 C3 H3A 109.5 . .
C1 C3 H3B 109.5 . .
H3A C3 H3B 109.5 . .
C1 C3 H3C 109.5 . .
H3A C3 H3C 109.5 . .
H3B C3 H3C 109.5 . .
C1 C4 H4A 109.5 . .
C1 C4 H4B 109.5 . .
H4A C4 H4B 109.5 . .
C1 C4 H4C 109.5 . .
H4A C4 H4C 109.5 . .
H4B C4 H4C 109.5 . .
N2 C5 C7 108.1(3) . .
N2 C5 C8 111.8(3) . .
C7 C5 C8 109.9(4) . .
N2 C5 C6 107.0(3) . .
C7 C5 C6 110.5(4) . .
C8 C5 C6 109.6(4) . .
C5 C6 H6A 109.5 . .
C5 C6 H6B 109.5 . .
H6A C6 H6B 109.5 . .
C5 C6 H6C 109.5 . .
H6A C6 H6C 109.5 . .
H6B C6 H6C 109.5 . .
C5 C7 H7A 109.5 . .
C5 C7 H7B 109.5 . .
H7A C7 H7B 109.5 . .
C5 C7 H7C 109.5 . .
H7A C7 H7C 109.5 . .
H7B C7 H7C 109.5 . .
C5 C8 H8A 109.5 . .
C5 C8 H8B 109.5 . .
H8A C8 H8B 109.5 . .
C5 C8 H8C 109.5 . .
H8A C8 H8C 109.5 . .
H8B C8 H8C 109.5 . .
C14 C9 O1 123.8(4) . .
C14 C9 C10 120.8(4) . .
O1 C9 C10 115.2(4) . .
O2 C10 C11 125.9(4) . .
O2 C10 C9 115.3(4) . .
C11 C10 C9 118.8(5) . .
C10 C11 C12 120.4(5) . .
C10 C11 H11 119.8 . .
C12 C11 H11 119.8 . .
C13 C12 C11 120.6(5) . .
C13 C12 H12 119.7 . .
C11 C12 H12 119.7 . .
C12 C13 C14 119.4(5) . .
C12 C13 H13 120.3 . .
C14 C13 H13 120.3 . .
C9 C14 C13 120.1(5) . .
C9 C14 H14 119.9 . .
C13 C14 H14 119.9 . .
O2 C15 H15A 109.5 . .
O2 C15 H15B 109.5 . .
H15A C15 H15B 109.5 . .
O2 C15 H15C 109.5 . .
H15A C15 H15C 109.5 . .
H15B C15 H15C 109.5 . .
C17 C16 C21 122.4(5) . .
C17 C16 O3 115.1(5) . .
C21 C16 O3 122.4(5) . .
O4 C17 C16 115.2(5) . .
O4 C17 C18 125.1(6) . .
C16 C17 C18 119.7(6) . .
C19 C18 C17 118.1(7) . .
C19 C18 H18 121.0 . .
C17 C18 H18 121.0 . .
C18 C19 C20 123.6(6) . .
C18 C19 H19 118.2 . .
C20 C19 H19 118.2 . .
C19 C20 C21 120.4(7) . .
C19 C20 H20 119.8 . .
C21 C20 H20 119.8 . .
C16 C21 C20 115.8(5) . .
C16 C21 H21 122.1 . .
C20 C21 H21 122.1 . .
O4 C22 H22A 109.5 . .
O4 C22 H22B 109.5 . .
H22A C22 H22B 109.5 . .
O4 C22 H22C 109.5 . .
H22A C22 H22C 109.5 . .
H22B C22 H22C 109.5 . .
N3 C23 C24 177.3(6) . .
C23 C24 H24A 109.5 . .
C23 C24 H24B 109.5 . .
H24A C24 H24B 109.5 . .
C23 C24 H24C 109.5 . .
H24A C24 H24C 109.5 . .
H24B C24 H24C 109.5 . .
N4 C26 C27 178.6(9) . .
C26 C27 H27A 109.5 . .
C26 C27 H27B 109.5 . .
H27A C27 H27B 109.5 . .
C26 C27 H27C 109.5 . .
H27A C27 H27C 109.5 . .
H27B C27 H27C 109.5 . .

loop_
_geom_bond_atom_site_label_1
_geom_bond_atom_site_label_2
_geom_bond_distance
_geom_bond_site_symmetry_2
I1 Cu2 2.5518(6) .
I1 Cu1 2.6434(6) .
I2 Cu2 2.5556(6) .
I2 Cu1 2.6687(6) .
Cu1 N3 2.041(4) .
Cu1 P1 2.2059(12) .
Cu2 P2 2.1976(12) 2_565
P1 O1 1.615(3) .
P1 N1 1.705(4) .
P1 N2 1.706(4) .
P2 O3 1.624(3) .
P2 N1 1.687(4) .
P2 N2 1.691(4) .
P2 Cu2 2.1976(12) 2_564
O1 C9 1.400(5) .
O2 C10 1.367(6) .
O2 C15 1.444(6) .
O3 C16 1.411(6) .
O4 C17 1.366(7) .
O4 C22 1.419(8) .
N1 C1 1.485(5) .
N2 C5 1.484(5) .
N3 C23 1.128(6) .
C1 C3 1.517(7) .
C1 C2 1.524(6) .
C1 C4 1.543(6) .
C2 H2A 0.9800 .
C2 H2B 0.9800 .
C2 H2C 0.9800 .
C3 H3A 0.9800 .
C3 H3B 0.9800 .
C3 H3C 0.9800 .
C4 H4A 0.9800 .
C4 H4B 0.9800 .
C4 H4C 0.9800 .
C5 C7 1.522(6) .
C5 C8 1.534(6) .
C5 C6 1.539(6) .
C6 H6A 0.9800 .
C6 H6B 0.9800 .
C6 H6C 0.9800 .
C7 H7A 0.9800 .
C7 H7B 0.9800 .
C7 H7C 0.9800 .
C8 H8A 0.9800 .
C8 H8B 0.9800 .
C8 H8C 0.9800 .
C9 C14 1.371(6) .
C9 C10 1.407(6) .
C10 C11 1.378(7) .
C11 C12 1.386(8) .
C11 H11 0.9500 .
C12 C13 1.386(8) .
C12 H12 0.9500 .
C13 C14 1.389(7) .
C13 H13 0.9500 .
C14 H14 0.9500 .
C15 H15A 0.9800 .
C15 H15B 0.9800 .
C15 H15C 0.9800 .
C16 C17 1.379(8) .
C16 C21 1.404(7) .
C17 C18 1.395(8) .
C18 C19 1.353(11) .
C18 H18 0.9500 .
C19 C20 1.355(11) .
C19 H19 0.9500 .
C20 C21 1.417(7) .
C20 H20 0.9500 .
C21 H21 0.9500 .
C22 H22A 0.9800 .
C22 H22B 0.9800 .
C22 H22C 0.9800 .
C23 C24 1.467(7) .
C24 H24A 0.9800 .
C24 H24B 0.9800 .
C24 H24C 0.9800 .
N4 C26 1.129(10) .
C26 C27 1.472(13) .
C27 H27A 0.9800 .
C27 H27B 0.9800 .
C27 H27C 0.9800 .
